data_4002813
loop_
_publ_author_name
'Wang, Zhenbin'
'Chu, Iek-Heng'
'Zhou, Fei'
'Ong, Shyue Ping'

_publ_section_title
;
 Electronic Structure Descriptor for the Discovery of Narrow-Band
 Red-Emitting Phosphors
;
_journal_issue 11
_journal_name_full 'Chemistry of Materials'
_journal_page_first 4024
_journal_paper_doi 10.1021/acs.chemmater.6b01496
_journal_volume 28
_journal_year 2016
_chemical_formula_structural SrMg3SiN4
_chemical_formula_sum 'Mg48 N64 Si16 Sr16'
_space_group_IT_number 88
_symmetry_Int_Tables_number 88
_symmetry_space_group_name_Hall 'I 4bw -1bw'
_symmetry_space_group_name_H-M 'I 41/a :1'
_cell_angle_alpha 90.00000000
_cell_angle_beta 90.00000000
_cell_angle_gamma 90.00000000
_cell_formula_units_Z 16
_cell_length_a 11.62090211
_cell_length_b 11.62090211
_cell_length_c 13.65420361
_cell_volume 1843.937
_cod_data_source_file 6.cif
_cod_data_source_block SrMg3SiN4
_cod_original_cell_volume 1843.93692387
_cod_original_sg_symbol_H-M I4_1/a
_cod_original_formula_sum 'Sr16 Mg48 Si16 N64'
_cod_database_code 4002813

loop_
_symmetry_equiv_pos_site_id
_symmetry_equiv_pos_as_xyz
1 'x, y, z'
2 'y+1/2, -x, z+3/4'
3 '-x, -y, z'
4 '-y+1/2, x, z+3/4'
5 '-x+1/2, -y, -z+3/4'
6 '-y, x, -z'
7 'x+1/2, y, -z+3/4'
8 'y, -x, -z'
9 'x+1/2, y+1/2, z+1/2'
10 'y, -x+1/2, z+1/4'
11 '-x+1/2, -y+1/2, z+1/2'
12 '-y, x+1/2, z+1/4'
13 '-x, -y+1/2, -z+1/4'
14 '-y+1/2, x+1/2, -z+1/2'
15 'x, y+1/2, -z+1/4'
16 'y+1/2, -x+1/2, -z+1/2'

loop_
_atom_site_aniso_type_symbol
_atom_site_aniso_U_11
_atom_site_aniso_U_22
_atom_site_aniso_U_33
_atom_site_aniso_U_12
_atom_site_aniso_U_13
_atom_site_aniso_U_23
Mg 0 0 0 0 0 0
Si 0 0 0 0 0 0
Sr 0 0 0 0 0 0
N 0 0 0 0 0 0

loop_
_atom_site_type_symbol
_atom_site_label
_atom_site_symmetry_multiplicity
_atom_site_fract_x
_atom_site_fract_y
_atom_site_fract_z
_atom_site_occupancy
Sr Sr1 16 0.237634 0.260928 0.548536 1
Mg Mg2 16 0.002828 0.360604 0.445722 1
Mg Mg3 16 0.021041 0.340004 0.185165 1
Mg Mg4 16 0.026441 0.346025 0.687009 1
Si Si5 16 0.036029 0.322658 0.931112 1
N N6 16 0.043400 0.153794 0.208468 1
N N7 16 0.053151 0.173623 0.424938 1
N N8 16 0.080509 0.175049 0.939418 1
N N9 16 0.094058 0.164143 0.676047 1

_cod_struct_determination_method theoretical
